data_4517864
loop_
_publ_author_name
'Feng, Siyang'
'Zhou, Zhikuan'
'Xiang, Xiaoshuang'
'Feng, Hongjie'
'Qu, Zhirong'
'Lu, Hua'

_publ_section_title
;
 Oligosilanyl-Bridged Biscarbazoles: Structure, Synthesis, and
 Spectroscopic Properties
;
_journal_name_full 'ACS Omega'
_journal_paper_doi 10.1021/acsomega.0c02559
_journal_year 2020
_chemical_formula_moiety 'C30 H32 N2 Si2'
_chemical_formula_sum 'C30 H32 N2 Si2'
_chemical_formula_weight 476.75
_space_group_crystal_system triclinic
_space_group_IT_number 2
_space_group_name_Hall '-P 1'
_space_group_name_H-M_alt 'P -1'
_atom_sites_solution_hydrogens geom
_atom_sites_solution_primary dual
_audit_creation_date 2019-03-04
_audit_creation_method
;
Olex2 1.2
(compiled 2018.05.29 svn.r3508 for OlexSys, GUI svn.r5506)
;
_cell_angle_alpha 68.417(2)
_cell_angle_beta 84.320(2)
_cell_angle_gamma 63.486(2)
_cell_formula_units_Z 3
_cell_length_a 12.2428(12)
_cell_length_b 13.0239(12)
_cell_length_c 15.2844(15)
_cell_measurement_reflns_used 3585
_cell_measurement_temperature 298(2)
_cell_measurement_theta_max 25.36
_cell_measurement_theta_min 2.264
_cell_volume 2021.6(3)
_computing_cell_refinement 'SAINT v8.37A (Bruker, 2015)'
_computing_data_reduction 'SAINT v8.37A (Bruker, 2015)'
_computing_molecular_graphics 'Olex2 (Dolomanov et al., 2009)'
_computing_publication_material 'Olex2 (Dolomanov et al., 2009)'
_computing_structure_refinement 'ShelXL (Sheldrick, 2015)'
_computing_structure_solution 'ShelXT (Sheldrick, 2015)'
_diffrn_ambient_temperature 298(2)
_diffrn_measured_fraction_theta_full 0.967
_diffrn_measured_fraction_theta_max 0.945
_diffrn_measurement_device_type 'Bruker APEX-II CCD'
_diffrn_measurement_method '\f and \w scans'
_diffrn_radiation_type MoK\a
_diffrn_radiation_wavelength 0.71073
_diffrn_reflns_av_R_equivalents 0.0370
_diffrn_reflns_av_unetI/netI 0.0637
_diffrn_reflns_Laue_measured_fraction_full 0.967
_diffrn_reflns_Laue_measured_fraction_max 0.945
_diffrn_reflns_limit_h_max 16
_diffrn_reflns_limit_h_min -14
_diffrn_reflns_limit_k_max 17
_diffrn_reflns_limit_k_min -17
_diffrn_reflns_limit_l_max 20
_diffrn_reflns_limit_l_min -20
_diffrn_reflns_number 16581
_diffrn_reflns_point_group_measured_fraction_full 0.967
_diffrn_reflns_point_group_measured_fraction_max 0.945
_diffrn_reflns_theta_full 25.242
_diffrn_reflns_theta_max 27.975
_diffrn_reflns_theta_min 1.865
_diffrn_standards_number 0
_exptl_absorpt_coefficient_mu 0.152
_exptl_absorpt_correction_T_max 1.0000
_exptl_absorpt_correction_T_min 0.6934
_exptl_absorpt_correction_type multi-scan
_exptl_absorpt_process_details
'SADABS-2016/2 (Bruker,2016/2) was used for absorption correction. wR2(int) was 0.1000 before and 0.0432 after correction. The Ratio of minimum to maximum transmission is 0.6934. The \l/2 correction factor is 0.00150.'
_exptl_crystal_colour colourless
_exptl_crystal_colour_primary colourless
_exptl_crystal_density_diffrn 1.175
_exptl_crystal_description prism
_exptl_crystal_F_000 762
_exptl_crystal_size_max 0.23
_exptl_crystal_size_mid 0.18
_exptl_crystal_size_min 0.18
_refine_diff_density_max 0.302
_refine_diff_density_min -0.224
_refine_diff_density_rms 0.040
_refine_ls_extinction_method none
_refine_ls_goodness_of_fit_ref 1.020
_refine_ls_hydrogen_treatment constr
_refine_ls_matrix_type full
_refine_ls_number_parameters 469
_refine_ls_number_reflns 9191
_refine_ls_number_restraints 0
_refine_ls_restrained_S_all 1.020
_refine_ls_R_factor_all 0.0927
_refine_ls_R_factor_gt 0.0540
_refine_ls_shift/su_max 0.002
_refine_ls_shift/su_mean 0.000
_refine_ls_structure_factor_coef Fsqd
_refine_ls_weighting_details 'w=1/[\s^2^(Fo^2^)+(0.0623P)^2^+0.4069P] where P=(Fo^2^+2Fc^2^)/3'
_refine_ls_weighting_scheme calc
_refine_ls_wR_factor_gt 0.1291
_refine_ls_wR_factor_ref 0.1511
_reflns_Friedel_coverage 0.000
_reflns_number_gt 5819
_reflns_number_total 9191
_reflns_threshold_expression 'I > 2\s(I)'
_cod_data_source_file ao0c02559_si_003.cif
_cod_data_source_block mo_190304b_0m
_cod_database_code 4517864
_shelx_shelxl_version_number 2014/7
_shelx_space_group_comment
;
The symmetry employed for this shelxl refinement is uniquely defined
by the following loop, which should always be used as a source of
symmetry information in preference to the above space-group names.
They are only intended as comments.
;
_olex2_refinement_description
;
1. Fixed Uiso
 At 1.2 times of:
  All C(H) groups
 At 1.5 times of:
  All C(H,H,H) groups
2.a Aromatic/amide H refined with riding coordinates:
 C2(H2), C3(H3), C4(H4), C5(H5), C8(H8), C10(H10), C11(H11), C19(H19),
 C22(H22), C23(H23), C25(H25), C26(H26), C27(H27), C28(H28), C32(H32), C33(H33),
  C34(H34), C35(H35), C38(H38), C40(H40), C41(H41)
2.b Idealised Me refined as rotating group:
 C13(H13A,H13B,H13C), C14(H14A,H14B,H14C), C15(H15A,H15B,H15C), C16(H16A,H16B,
 H16C), C17(H17A,H17B,H17C), C30(H30A,H30B,H30C), C43(H43A,H43B,H43C), C44(H44A,
 H44B,H44C), C45(H45A,H45B,H45C)
;
_olex2_submission_special_instructions 'No special instructions were received'

loop_
_space_group_symop_operation_xyz
'x, y, z'
'-x, -y, -z'

loop_
_atom_site_label
_atom_site_type_symbol
_atom_site_fract_x
_atom_site_fract_y
_atom_site_fract_z
_atom_site_U_iso_or_equiv
_atom_site_adp_type
_atom_site_occupancy
_atom_site_site_symmetry_order
_atom_site_calc_flag
_atom_site_refinement_flags_posn
_atom_site_refinement_flags_adp
_atom_site_refinement_flags_occupancy
_atom_site_disorder_assembly
_atom_site_disorder_group
Si1 Si 0.48589(6) 0.58644(6) 0.62689(5) 0.05297(19) Uani 1 1 d . . . . .
Si2 Si 0.47911(5) 0.64823(6) 0.75407(5) 0.05051(18) Uani 1 1 d . . . . .
N1 N 0.02911(16) 0.52024(16) 0.61942(13) 0.0481(4) Uani 1 1 d . . . . .
N2 N 0.97784(16) 0.61103(18) 0.81765(13) 0.0514(5) Uani 1 1 d . . . . .
C1 C -0.04219(19) 0.6271(2) 0.54671(16) 0.0466(5) Uani 1 1 d . . . . .
C2 C -0.1610(2) 0.6679(3) 0.51213(19) 0.0614(6) Uani 1 1 d . . . . .
H2 H -0.2045 0.6221 0.5381 0.074 Uiso 1 1 calc R . . . .
C3 C -0.2113(2) 0.7784(3) 0.4381(2) 0.0730(8) Uani 1 1 d . . . . .
H3 H -0.2910 0.8083 0.4141 0.088 Uiso 1 1 calc R . . . .
C4 C -0.1471(2) 0.8471(2) 0.3977(2) 0.0712(8) Uani 1 1 d . . . . .
H4 H -0.1838 0.9212 0.3471 0.085 Uiso 1 1 calc R . . . .
C5 C -0.0285(2) 0.8060(2) 0.43234(18) 0.0573(6) Uani 1 1 d . . . . .
H5 H 0.0146 0.8519 0.4053 0.069 Uiso 1 1 calc R . . . .
C6 C 0.02452(19) 0.69532(19) 0.50809(15) 0.0447(5) Uani 1 1 d . . . . .
C7 C 0.14285(18) 0.62592(18) 0.56101(14) 0.0401(5) Uani 1 1 d . . . . .
C8 C 0.24566(18) 0.64591(19) 0.55987(15) 0.0439(5) Uani 1 1 d . . . . .
H8 H 0.2457 0.7182 0.5166 0.053 Uiso 1 1 calc R . . . .
C9 C 0.34811(19) 0.5602(2) 0.62194(15) 0.0468(5) Uani 1 1 d . . . . .
C10 C 0.3441(2) 0.4513(2) 0.68604(17) 0.0548(6) Uani 1 1 d . . . . .
H10 H 0.4126 0.3921 0.7273 0.066 Uiso 1 1 calc R . . . .
C11 C 0.2435(2) 0.4290(2) 0.69014(17) 0.0528(6) Uani 1 1 d . . . . .
H11 H 0.2436 0.3566 0.7332 0.063 Uiso 1 1 calc R . . . .
C12 C 0.14204(19) 0.51777(19) 0.62820(15) 0.0434(5) Uani 1 1 d . . . . .
C13 C -0.0068(2) 0.4244(2) 0.67546(18) 0.0602(6) Uani 1 1 d . . . . .
H13A H -0.0902 0.4615 0.6902 0.090 Uiso 1 1 calc GR . . . .
H13B H 0.0454 0.3742 0.7329 0.090 Uiso 1 1 calc GR . . . .
H13C H 0.0007 0.3741 0.6403 0.090 Uiso 1 1 calc GR . . . .
C14 C 0.4881(3) 0.7087(3) 0.5149(2) 0.0953(11) Uani 1 1 d . . . . .
H14A H 0.4135 0.7829 0.5047 0.143 Uiso 1 1 calc GR . . . .
H14B H 0.4953 0.6817 0.4631 0.143 Uiso 1 1 calc GR . . . .
H14C H 0.5565 0.7243 0.5193 0.143 Uiso 1 1 calc GR . . . .
C15 C 0.6294(2) 0.4395(3) 0.6467(2) 0.0855(9) Uani 1 1 d . . . . .
H15A H 0.6990 0.4524 0.6532 0.128 Uiso 1 1 calc GR . . . .
H15B H 0.6366 0.4143 0.5939 0.128 Uiso 1 1 calc GR . . . .
H15C H 0.6259 0.3765 0.7032 0.128 Uiso 1 1 calc GR . . . .
C16 C 0.3644(2) 0.8125(3) 0.7262(3) 0.0860(9) Uani 1 1 d . . . . .
H16A H 0.3882 0.8646 0.6736 0.129 Uiso 1 1 calc GR . . . .
H16B H 0.3608 0.8348 0.7801 0.129 Uiso 1 1 calc GR . . . .
H16C H 0.2853 0.8224 0.7107 0.129 Uiso 1 1 calc GR . . . .
C17 C 0.4367(3) 0.5496(3) 0.8619(2) 0.0856(9) Uani 1 1 d . . . . .
H17A H 0.3571 0.5580 0.8498 0.128 Uiso 1 1 calc GR . . . .
H17B H 0.4355 0.5751 0.9136 0.128 Uiso 1 1 calc GR . . . .
H17C H 0.4957 0.4651 0.8775 0.128 Uiso 1 1 calc GR . . . .
C18 C 0.63420(19) 0.6333(2) 0.77878(16) 0.0472(5) Uani 1 1 d . . . . .
C19 C 0.67016(19) 0.7240(2) 0.72582(15) 0.0465(5) Uani 1 1 d . . . . .
H19 H 0.6161 0.7942 0.6785 0.056 Uiso 1 1 calc R . . . .
C20 C 0.78673(18) 0.71088(19) 0.74293(15) 0.0427(5) Uani 1 1 d . . . . .
C21 C 0.86861(19) 0.6038(2) 0.81370(15) 0.0461(5) Uani 1 1 d . . . . .
C22 C 0.8363(2) 0.5112(2) 0.86741(16) 0.0533(6) Uani 1 1 d . . . . .
H22 H 0.8906 0.4406 0.9143 0.064 Uiso 1 1 calc R . . . .
C23 C 0.7198(2) 0.5278(2) 0.84873(16) 0.0524(6) Uani 1 1 d . . . . .
H23 H 0.6971 0.4661 0.8841 0.063 Uiso 1 1 calc R . . . .
C24 C 0.84916(19) 0.7871(2) 0.70174(16) 0.0467(5) Uani 1 1 d . . . . .
C25 C 0.8178(2) 0.9008(2) 0.63008(18) 0.0582(6) Uani 1 1 d . . . . .
H25 H 0.7411 0.9445 0.5971 0.070 Uiso 1 1 calc R . . . .
C26 C 0.9024(3) 0.9482(2) 0.6084(2) 0.0705(7) Uani 1 1 d . . . . .
H26 H 0.8823 1.0246 0.5607 0.085 Uiso 1 1 calc R . . . .
C27 C 1.0172(3) 0.8823(3) 0.6573(2) 0.0722(8) Uani 1 1 d . . . . .
H27 H 1.0726 0.9158 0.6415 0.087 Uiso 1 1 calc R . . . .
C28 C 1.0514(2) 0.7696(3) 0.7280(2) 0.0625(7) Uani 1 1 d . . . . .
H28 H 1.1286 0.7264 0.7601 0.075 Uiso 1 1 calc R . . . .
C29 C 0.96636(19) 0.7220(2) 0.75006(16) 0.0491(5) Uani 1 1 d . . . . .
C30 C 1.0854(2) 0.5189(3) 0.87976(19) 0.0712(7) Uani 1 1 d . . . . .
H30A H 1.0877 0.5416 0.9324 0.107 Uiso 1 1 calc GR . . . .
H30B H 1.1572 0.5131 0.8461 0.107 Uiso 1 1 calc GR . . . .
H30C H 1.0831 0.4408 0.9022 0.107 Uiso 1 1 calc GR . . . .
Si3 Si -0.03366(6) 0.10672(6) 0.96779(5) 0.05394(19) Uani 1 1 d . . . . .
N3 N 0.41559(17) 0.18306(17) 0.97656(14) 0.0533(5) Uani 1 1 d . . . . .
C31 C 0.47308(19) 0.14956(19) 0.90225(16) 0.0494(5) Uani 1 1 d . . . . .
C32 C 0.5849(2) 0.1426(2) 0.8681(2) 0.0660(7) Uani 1 1 d . . . . .
H32 H 0.6338 0.1620 0.8958 0.079 Uiso 1 1 calc R . . . .
C33 C 0.6204(2) 0.1064(3) 0.7926(2) 0.0764(8) Uani 1 1 d . . . . .
H33 H 0.6946 0.1018 0.7686 0.092 Uiso 1 1 calc R . . . .
C34 C 0.5499(2) 0.0762(3) 0.7504(2) 0.0735(8) Uani 1 1 d . . . . .
H34 H 0.5773 0.0519 0.6990 0.088 Uiso 1 1 calc R . . . .
C35 C 0.4389(2) 0.0819(2) 0.78390(18) 0.0599(6) Uani 1 1 d . . . . .
H35 H 0.3916 0.0612 0.7559 0.072 Uiso 1 1 calc R . . . .
C36 C 0.39964(19) 0.11929(19) 0.86035(15) 0.0458(5) Uani 1 1 d . . . . .
C37 C 0.29223(18) 0.13527(18) 0.91339(14) 0.0422(5) Uani 1 1 d . . . . .
C38 C 0.18853(19) 0.11982(19) 0.90738(15) 0.0466(5) Uani 1 1 d . . . . .
H38 H 0.1783 0.0957 0.8598 0.056 Uiso 1 1 calc R . . . .
C39 C 0.09938(19) 0.1399(2) 0.97174(16) 0.0484(5) Uani 1 1 d . . . . .
C40 C 0.1191(2) 0.1773(2) 1.04207(17) 0.0550(6) Uani 1 1 d . . . . .
H40 H 0.0607 0.1908 1.0857 0.066 Uiso 1 1 calc R . . . .
C41 C 0.2200(2) 0.1948(2) 1.04946(17) 0.0553(6) Uani 1 1 d . . . . .
H41 H 0.2297 0.2198 1.0967 0.066 Uiso 1 1 calc R . . . .
C42 C 0.30664(19) 0.17420(19) 0.98453(15) 0.0455(5) Uani 1 1 d . . . . .
C43 C 0.4621(3) 0.2210(3) 1.0370(2) 0.0745(8) Uani 1 1 d . . . . .
H43A H 0.4424 0.3068 1.0067 0.112 Uiso 1 1 calc GR . . . .
H43B H 0.5494 0.1734 1.0482 0.112 Uiso 1 1 calc GR . . . .
H43C H 0.4253 0.2078 1.0960 0.112 Uiso 1 1 calc GR . . . .
C44 C -0.1564(2) 0.1805(3) 1.0392(2) 0.0862(9) Uani 1 1 d . . . . .
H44A H -0.2273 0.1699 1.0320 0.129 Uiso 1 1 calc GR . . . .
H44B H -0.1779 0.2667 1.0175 0.129 Uiso 1 1 calc GR . . . .
H44C H -0.1268 0.1424 1.1045 0.129 Uiso 1 1 calc GR . . . .
C45 C -0.0950(3) 0.1684(3) 0.8430(2) 0.0858(9) Uani 1 1 d . . . . .
H45A H -0.0297 0.1373 0.8055 0.129 Uiso 1 1 calc GR . . . .
H45B H -0.1302 0.2567 0.8192 0.129 Uiso 1 1 calc GR . . . .
H45C H -0.1566 0.1431 0.8398 0.129 Uiso 1 1 calc GR . . . .

loop_
_atom_site_aniso_label
_atom_site_aniso_U_11
_atom_site_aniso_U_22
_atom_site_aniso_U_33
_atom_site_aniso_U_23
_atom_site_aniso_U_13
_atom_site_aniso_U_12
Si1 0.0436(3) 0.0694(4) 0.0521(4) -0.0209(3) 0.0014(3) -0.0307(3)
Si2 0.0420(3) 0.0566(4) 0.0589(4) -0.0213(3) 0.0024(3) -0.0263(3)
N1 0.0480(10) 0.0503(11) 0.0557(11) -0.0193(9) 0.0068(8) -0.0304(9)
N2 0.0396(10) 0.0590(12) 0.0591(12) -0.0248(10) 0.0023(8) -0.0216(9)
C1 0.0427(11) 0.0521(13) 0.0541(13) -0.0270(11) 0.0055(10) -0.0229(10)
C2 0.0439(13) 0.0783(18) 0.0742(17) -0.0371(15) 0.0052(12) -0.0300(13)
C3 0.0473(14) 0.082(2) 0.086(2) -0.0316(17) -0.0102(14) -0.0215(14)
C4 0.0626(16) 0.0564(15) 0.0780(18) -0.0178(14) -0.0194(14) -0.0128(13)
C5 0.0571(14) 0.0446(13) 0.0682(16) -0.0168(12) -0.0089(12) -0.0211(11)
C6 0.0434(11) 0.0438(12) 0.0516(13) -0.0217(10) -0.0004(9) -0.0192(10)
C7 0.0404(10) 0.0393(11) 0.0459(12) -0.0186(10) 0.0018(9) -0.0193(9)
C8 0.0465(11) 0.0421(11) 0.0486(12) -0.0167(10) 0.0011(9) -0.0236(10)
C9 0.0437(11) 0.0546(13) 0.0463(12) -0.0190(11) 0.0010(9) -0.0243(10)
C10 0.0464(12) 0.0541(14) 0.0551(14) -0.0113(11) -0.0080(10) -0.0192(11)
C11 0.0549(13) 0.0436(12) 0.0546(14) -0.0079(11) -0.0006(11) -0.0244(11)
C12 0.0444(11) 0.0436(12) 0.0489(12) -0.0205(10) 0.0052(9) -0.0224(10)
C13 0.0692(16) 0.0673(16) 0.0634(15) -0.0257(13) 0.0180(12) -0.0472(14)
C14 0.094(2) 0.140(3) 0.0663(19) -0.0113(19) 0.0031(16) -0.084(2)
C15 0.0482(15) 0.110(2) 0.113(2) -0.068(2) 0.0099(15) -0.0265(16)
C16 0.0489(15) 0.0740(19) 0.137(3) -0.050(2) 0.0007(16) -0.0190(14)
C17 0.084(2) 0.124(3) 0.0679(18) -0.0287(18) 0.0153(15) -0.069(2)
C18 0.0436(11) 0.0523(13) 0.0537(13) -0.0250(11) 0.0030(10) -0.0232(10)
C19 0.0430(11) 0.0487(12) 0.0487(12) -0.0178(10) 0.0010(9) -0.0204(10)
C20 0.0413(11) 0.0451(12) 0.0467(12) -0.0224(10) 0.0051(9) -0.0190(10)
C21 0.0410(11) 0.0533(13) 0.0500(13) -0.0258(11) 0.0035(9) -0.0202(10)
C22 0.0496(13) 0.0503(13) 0.0516(13) -0.0112(11) -0.0035(10) -0.0196(11)
C23 0.0534(13) 0.0517(13) 0.0549(14) -0.0158(11) 0.0033(11) -0.0284(11)
C24 0.0441(11) 0.0520(13) 0.0546(13) -0.0293(11) 0.0110(10) -0.0236(10)
C25 0.0543(14) 0.0572(15) 0.0690(16) -0.0267(13) 0.0097(12) -0.0275(12)
C26 0.0726(18) 0.0582(16) 0.088(2) -0.0243(15) 0.0179(15) -0.0390(15)
C27 0.0651(17) 0.0762(19) 0.099(2) -0.0399(18) 0.0188(16) -0.0472(16)
C28 0.0477(13) 0.0739(18) 0.0828(18) -0.0388(16) 0.0112(12) -0.0341(13)
C29 0.0440(12) 0.0578(14) 0.0580(14) -0.0330(12) 0.0101(10) -0.0247(11)
C30 0.0455(14) 0.089(2) 0.0728(18) -0.0249(15) -0.0044(12) -0.0260(14)
Si3 0.0402(3) 0.0519(4) 0.0644(4) -0.0134(3) 0.0078(3) -0.0229(3)
N3 0.0526(11) 0.0555(11) 0.0593(12) -0.0178(10) -0.0030(9) -0.0311(10)
C31 0.0426(11) 0.0412(12) 0.0545(13) -0.0032(10) -0.0043(10) -0.0198(10)
C32 0.0444(13) 0.0646(16) 0.0776(18) -0.0078(14) -0.0017(12) -0.0278(12)
C33 0.0455(14) 0.0768(19) 0.087(2) -0.0107(16) 0.0142(14) -0.0269(14)
C34 0.0604(16) 0.0799(19) 0.0676(17) -0.0232(15) 0.0209(13) -0.0265(15)
C35 0.0532(14) 0.0658(16) 0.0568(15) -0.0195(12) 0.0072(11) -0.0260(12)
C36 0.0419(11) 0.0421(12) 0.0442(12) -0.0058(10) 0.0001(9) -0.0181(10)
C37 0.0406(11) 0.0390(11) 0.0416(11) -0.0084(9) 0.0013(9) -0.0176(9)
C38 0.0452(11) 0.0498(13) 0.0475(12) -0.0167(10) 0.0020(9) -0.0237(10)
C39 0.0457(12) 0.0444(12) 0.0519(13) -0.0137(10) 0.0073(10) -0.0209(10)
C40 0.0545(13) 0.0542(14) 0.0572(14) -0.0234(12) 0.0151(11) -0.0244(12)
C41 0.0653(15) 0.0541(14) 0.0525(14) -0.0252(12) 0.0072(11) -0.0273(12)
C42 0.0485(12) 0.0387(11) 0.0473(12) -0.0099(10) -0.0007(10) -0.0214(10)
C43 0.0867(19) 0.0811(19) 0.0773(19) -0.0265(16) -0.0053(15) -0.0545(17)
C44 0.0566(16) 0.0763(19) 0.125(3) -0.0418(19) 0.0305(17) -0.0293(15)
C45 0.0673(18) 0.100(2) 0.080(2) -0.0031(17) -0.0121(15) -0.0491(17)

loop_
_atom_type_symbol
_atom_type_description
_atom_type_scat_dispersion_real
_atom_type_scat_dispersion_imag
_atom_type_scat_source
C C 0.0033 0.0016 'International Tables Vol C Tables 4.2.6.8 and 6.1.1.4'
H H 0.0000 0.0000 'International Tables Vol C Tables 4.2.6.8 and 6.1.1.4'
N N 0.0061 0.0033 'International Tables Vol C Tables 4.2.6.8 and 6.1.1.4'
Si Si 0.0817 0.0704 'International Tables Vol C Tables 4.2.6.8 and 6.1.1.4'

loop_
_geom_angle_atom_site_label_1
_geom_angle_atom_site_label_2
_geom_angle_atom_site_label_3
_geom_angle
_geom_angle_site_symmetry_1
_geom_angle_site_symmetry_3
_geom_angle_publ_flag
C9 Si1 Si2 109.46(7) . . ?
C14 Si1 Si2 109.30(12) . . ?
C14 Si1 C9 110.11(11) . . ?
C14 Si1 C15 110.17(16) . . ?
C15 Si1 Si2 107.73(10) . . ?
C15 Si1 C9 110.03(12) . . ?
C16 Si2 Si1 110.91(11) . . ?
C16 Si2 C17 108.66(16) . . ?
C16 Si2 C18 108.44(11) . . ?
C17 Si2 Si1 110.40(11) . . ?
C17 Si2 C18 109.29(12) . . ?
C18 Si2 Si1 109.11(7) . . ?
C1 N1 C12 108.63(17) . . ?
C1 N1 C13 125.64(19) . . ?
C12 N1 C13 125.70(19) . . ?
C21 N2 C30 126.3(2) . . ?
C29 N2 C21 108.17(18) . . ?
C29 N2 C30 125.5(2) . . ?
N1 C1 C2 128.9(2) . . ?
N1 C1 C6 109.18(18) . . ?
C2 C1 C6 121.9(2) . . ?
C1 C2 H2 121.4 . . ?
C3 C2 C1 117.2(2) . . ?
C3 C2 H2 121.4 . . ?
C2 C3 H3 118.9 . . ?
C2 C3 C4 122.1(2) . . ?
C4 C3 H3 118.9 . . ?
C3 C4 H4 119.8 . . ?
C3 C4 C5 120.5(3) . . ?
C5 C4 H4 119.8 . . ?
C4 C5 H5 120.6 . . ?
C4 C5 C6 118.8(2) . . ?
C6 C5 H5 120.6 . . ?
C1 C6 C7 106.85(18) . . ?
C5 C6 C1 119.4(2) . . ?
C5 C6 C7 133.8(2) . . ?
C8 C7 C6 134.7(2) . . ?
C8 C7 C12 119.13(18) . . ?
C12 C7 C6 106.18(18) . . ?
C7 C8 H8 119.3 . . ?
C9 C8 C7 121.3(2) . . ?
C9 C8 H8 119.3 . . ?
C8 C9 Si1 122.81(17) . . ?
C8 C9 C10 117.33(19) . . ?
C10 C9 Si1 119.80(16) . . ?
C9 C10 H10 118.5 . . ?
C11 C10 C9 123.0(2) . . ?
C11 C10 H10 118.5 . . ?
C10 C11 H11 121.0 . . ?
C10 C11 C12 118.0(2) . . ?
C12 C11 H11 121.0 . . ?
N1 C12 C7 109.15(18) . . ?
C11 C12 N1 129.7(2) . . ?
C11 C12 C7 121.13(19) . . ?
N1 C13 H13A 109.5 . . ?
N1 C13 H13B 109.5 . . ?
N1 C13 H13C 109.5 . . ?
H13A C13 H13B 109.5 . . ?
H13A C13 H13C 109.5 . . ?
H13B C13 H13C 109.5 . . ?
Si1 C14 H14A 109.5 . . ?
Si1 C14 H14B 109.5 . . ?
Si1 C14 H14C 109.5 . . ?
H14A C14 H14B 109.5 . . ?
H14A C14 H14C 109.5 . . ?
H14B C14 H14C 109.5 . . ?
Si1 C15 H15A 109.5 . . ?
Si1 C15 H15B 109.5 . . ?
Si1 C15 H15C 109.5 . . ?
H15A C15 H15B 109.5 . . ?
H15A C15 H15C 109.5 . . ?
H15B C15 H15C 109.5 . . ?
Si2 C16 H16A 109.5 . . ?
Si2 C16 H16B 109.5 . . ?
Si2 C16 H16C 109.5 . . ?
H16A C16 H16B 109.5 . . ?
H16A C16 H16C 109.5 . . ?
H16B C16 H16C 109.5 . . ?
Si2 C17 H17A 109.5 . . ?
Si2 C17 H17B 109.5 . . ?
Si2 C17 H17C 109.5 . . ?
H17A C17 H17B 109.5 . . ?
H17A C17 H17C 109.5 . . ?
H17B C17 H17C 109.5 . . ?
C19 C18 Si2 121.03(16) . . ?
C19 C18 C23 117.62(19) . . ?
C23 C18 Si2 121.29(17) . . ?
C18 C19 H19 119.6 . . ?
C18 C19 C20 120.8(2) . . ?
C20 C19 H19 119.6 . . ?
C19 C20 C21 119.3(2) . . ?
C19 C20 C24 133.7(2) . . ?
C21 C20 C24 106.99(18) . . ?
N2 C21 C20 109.10(19) . . ?
C22 C21 N2 129.4(2) . . ?
C22 C21 C20 121.51(19) . . ?
C21 C22 H22 121.2 . . ?
C21 C22 C23 117.5(2) . . ?
C23 C22 H22 121.2 . . ?
C18 C23 H23 118.4 . . ?
C22 C23 C18 123.3(2) . . ?
C22 C23 H23 118.4 . . ?
C25 C24 C20 134.3(2) . . ?
C25 C24 C29 119.5(2) . . ?
C29 C24 C20 106.2(2) . . ?
C24 C25 H25 120.5 . . ?
C26 C25 C24 118.9(2) . . ?
C26 C25 H25 120.5 . . ?
C25 C26 H26 119.8 . . ?
C25 C26 C27 120.4(3) . . ?
C27 C26 H26 119.8 . . ?
C26 C27 H27 118.9 . . ?
C28 C27 C26 122.1(2) . . ?
C28 C27 H27 118.9 . . ?
C27 C28 H28 121.2 . . ?
C27 C28 C29 117.5(2) . . ?
C29 C28 H28 121.2 . . ?
N2 C29 C24 109.52(19) . . ?
N2 C29 C28 129.0(2) . . ?
C28 C29 C24 121.5(2) . . ?
N2 C30 H30A 109.5 . . ?
N2 C30 H30B 109.5 . . ?
N2 C30 H30C 109.5 . . ?
H30A C30 H30B 109.5 . . ?
H30A C30 H30C 109.5 . . ?
H30B C30 H30C 109.5 . . ?
C39 Si3 Si3 108.68(8) . 2_557 ?
C39 Si3 C44 109.87(12) . . ?
C44 Si3 Si3 109.13(10) . 2_557 ?
C45 Si3 Si3 110.00(12) . 2_557 ?
C45 Si3 C39 109.23(11) . . ?
C45 Si3 C44 109.91(15) . . ?
C31 N3 C43 125.8(2) . . ?
C42 N3 C31 108.87(18) . . ?
C42 N3 C43 125.3(2) . . ?
N3 C31 C32 129.8(2) . . ?
N3 C31 C36 109.23(19) . . ?
C32 C31 C36 120.9(2) . . ?
C31 C32 H32 121.1 . . ?
C33 C32 C31 117.7(3) . . ?
C33 C32 H32 121.1 . . ?
C32 C33 H33 118.8 . . ?
C32 C33 C34 122.3(3) . . ?
C34 C33 H33 118.8 . . ?
C33 C34 H34 119.7 . . ?
C33 C34 C35 120.6(3) . . ?
C35 C34 H34 119.7 . . ?
C34 C35 H35 120.7 . . ?
C34 C35 C36 118.5(2) . . ?
C36 C35 H35 120.7 . . ?
C31 C36 C37 106.30(19) . . ?
C35 C36 C31 119.9(2) . . ?
C35 C36 C37 133.8(2) . . ?
C38 C37 C36 134.0(2) . . ?
C38 C37 C42 119.50(19) . . ?
C42 C37 C36 106.50(18) . . ?
C37 C38 H38 119.5 . . ?
C37 C38 C39 121.0(2) . . ?
C39 C38 H38 119.5 . . ?
C38 C39 Si3 120.06(17) . . ?
C38 C39 C40 117.2(2) . . ?
C40 C39 Si3 122.61(17) . . ?
C39 C40 H40 118.3 . . ?
C41 C40 C39 123.4(2) . . ?
C41 C40 H40 118.3 . . ?
C40 C41 H41 121.0 . . ?
C40 C41 C42 118.0(2) . . ?
C42 C41 H41 121.0 . . ?
N3 C42 C37 109.10(19) . . ?
N3 C42 C41 130.0(2) . . ?
C41 C42 C37 120.9(2) . . ?
N3 C43 H43A 109.5 . . ?
N3 C43 H43B 109.5 . . ?
N3 C43 H43C 109.5 . . ?
H43A C43 H43B 109.5 . . ?
H43A C43 H43C 109.5 . . ?
H43B C43 H43C 109.5 . . ?
Si3 C44 H44A 109.5 . . ?
Si3 C44 H44B 109.5 . . ?
Si3 C44 H44C 109.5 . . ?
H44A C44 H44B 109.5 . . ?
H44A C44 H44C 109.5 . . ?
H44B C44 H44C 109.5 . . ?
Si3 C45 H45A 109.5 . . ?
Si3 C45 H45B 109.5 . . ?
Si3 C45 H45C 109.5 . . ?
H45A C45 H45B 109.5 . . ?
H45A C45 H45C 109.5 . . ?
H45B C45 H45C 109.5 . . ?

loop_
_geom_bond_atom_site_label_1
_geom_bond_atom_site_label_2
_geom_bond_distance
_geom_bond_site_symmetry_2
_geom_bond_publ_flag
Si1 Si2 2.3436(9) . ?
Si1 C9 1.878(2) . ?
Si1 C14 1.868(3) . ?
Si1 C15 1.875(3) . ?
Si2 C16 1.870(3) . ?
Si2 C17 1.872(3) . ?
Si2 C18 1.883(2) . ?
N1 C1 1.379(3) . ?
N1 C12 1.387(3) . ?
N1 C13 1.454(3) . ?
N2 C21 1.390(3) . ?
N2 C29 1.388(3) . ?
N2 C30 1.440(3) . ?
C1 C2 1.390(3) . ?
C1 C6 1.404(3) . ?
C2 H2 0.9300 . ?
C2 C3 1.371(4) . ?
C3 H3 0.9300 . ?
C3 C4 1.386(4) . ?
C4 H4 0.9300 . ?
C4 C5 1.387(3) . ?
C5 H5 0.9300 . ?
C5 C6 1.388(3) . ?
C6 C7 1.447(3) . ?
C7 C8 1.392(3) . ?
C7 C12 1.409(3) . ?
C8 H8 0.9300 . ?
C8 C9 1.388(3) . ?
C9 C10 1.415(3) . ?
C10 H10 0.9300 . ?
C10 C11 1.377(3) . ?
C11 H11 0.9300 . ?
C11 C12 1.386(3) . ?
C13 H13A 0.9600 . ?
C13 H13B 0.9600 . ?
C13 H13C 0.9600 . ?
C14 H14A 0.9600 . ?
C14 H14B 0.9600 . ?
C14 H14C 0.9600 . ?
C15 H15A 0.9600 . ?
C15 H15B 0.9600 . ?
C15 H15C 0.9600 . ?
C16 H16A 0.9600 . ?
C16 H16B 0.9600 . ?
C16 H16C 0.9600 . ?
C17 H17A 0.9600 . ?
C17 H17B 0.9600 . ?
C17 H17C 0.9600 . ?
C18 C19 1.391(3) . ?
C18 C23 1.409(3) . ?
C19 H19 0.9300 . ?
C19 C20 1.399(3) . ?
C20 C21 1.406(3) . ?
C20 C24 1.445(3) . ?
C21 C22 1.385(3) . ?
C22 H22 0.9300 . ?
C22 C23 1.386(3) . ?
C23 H23 0.9300 . ?
C24 C25 1.386(3) . ?
C24 C29 1.409(3) . ?
C25 H25 0.9300 . ?
C25 C26 1.385(3) . ?
C26 H26 0.9300 . ?
C26 C27 1.389(4) . ?
C27 H27 0.9300 . ?
C27 C28 1.368(4) . ?
C28 H28 0.9300 . ?
C28 C29 1.390(3) . ?
C30 H30A 0.9600 . ?
C30 H30B 0.9600 . ?
C30 H30C 0.9600 . ?
Si3 Si3 2.3405(13) 2_557 ?
Si3 C39 1.874(2) . ?
Si3 C44 1.878(3) . ?
Si3 C45 1.862(3) . ?
N3 C31 1.381(3) . ?
N3 C42 1.379(3) . ?
N3 C43 1.453(3) . ?
C31 C32 1.392(3) . ?
C31 C36 1.411(3) . ?
C32 H32 0.9300 . ?
C32 C33 1.365(4) . ?
C33 H33 0.9300 . ?
C33 C34 1.384(4) . ?
C34 H34 0.9300 . ?
C34 C35 1.384(3) . ?
C35 H35 0.9300 . ?
C35 C36 1.390(3) . ?
C36 C37 1.449(3) . ?
C37 C38 1.388(3) . ?
C37 C42 1.412(3) . ?
C38 H38 0.9300 . ?
C38 C39 1.396(3) . ?
C39 C40 1.411(3) . ?
C40 H40 0.9300 . ?
C40 C41 1.374(3) . ?
C41 H41 0.9300 . ?
C41 C42 1.384(3) . ?
C43 H43A 0.9600 . ?
C43 H43B 0.9600 . ?
C43 H43C 0.9600 . ?
C44 H44A 0.9600 . ?
C44 H44B 0.9600 . ?
C44 H44C 0.9600 . ?
C45 H45A 0.9600 . ?
C45 H45B 0.9600 . ?
C45 H45C 0.9600 . ?
